data_7159863
loop_
_publ_author_name
'Ram&#xed;rez-Lozano, Claudia M'
'Ochoa, Ma Eugenia'
'Labra-V&#xe1;zquez, Pablo'
'Jim&#xe9;nez-S&#xe1;nchez, Arturo'
'Farf&#xe1;n, Norberto'
'Santillan, Rosa'

_publ_section_title
;
 Exploring the self-assembly dynamics of novel steroid-coumarin
 conjugates: a comprehensive spectroscopic and solid-state investigation.
;
_journal_issue 16
_journal_name_full 'Organic &amp; biomolecular chemistry'
_journal_page_first 3314
_journal_page_last 3327
_journal_paper_doi 10.1039/d4ob00192c
_journal_volume 22
_journal_year 2024
_chemical_absolute_configuration rm
_chemical_formula_moiety 'C37 H54 N2 O6'
_chemical_formula_sum 'C74.18 H106.96 Cl3 N4 O13.4'
_chemical_formula_weight 1375.49
_space_group_crystal_system triclinic
_space_group_IT_number 1
_space_group_name_Hall 'P 1'
_space_group_name_H-M_alt 'P 1'
_atom_sites_solution_hydrogens geom
_audit_creation_method SHELXL-2019/1
_audit_update_record
;
2024-01-11 deposited with the CCDC.	2024-03-26 downloaded from the CCDC.
;
_cell_angle_alpha 79.169(6)
_cell_angle_beta 85.466(6)
_cell_angle_gamma 85.116(6)
_cell_formula_units_Z 1
_cell_length_a 8.0067(18)
_cell_length_b 10.661(2)
_cell_length_c 23.119(5)
_cell_measurement_reflns_used 7641
_cell_measurement_temperature 295(2)
_cell_measurement_theta_max 20.33
_cell_measurement_theta_min 2.29
_cell_volume 1927.2(7)
_computing_cell_refinement 'SAINT V8.38A integration software'
_computing_data_collection 'Bruker APEX2 software'
_computing_data_reduction 'SORTAV (Blessing, 1995)'
_computing_molecular_graphics 'Ortep for Windows (Farrugia, 2012)'
_computing_publication_material 'WinGX publication routines (Farrugia, 2012)'
_computing_structure_refinement 'SHELXL-2019/1 (Sheldrick, 2019)'
_computing_structure_solution 'SHELXT-2018/2 (Sheldrick, 2015)'
_diffrn_ambient_temperature 295(2)
_diffrn_measured_fraction_theta_full 0.995
_diffrn_measured_fraction_theta_max 0.995
_diffrn_measurement_device_type 'Bruker APEX-II'
_diffrn_measurement_method '\f or \w oscillation scans'
_diffrn_radiation_type MoK\a
_diffrn_radiation_wavelength 0.71073
_diffrn_reflns_av_R_equivalents 0.0733
_diffrn_reflns_av_unetI/netI 0.0617
_diffrn_reflns_Laue_measured_fraction_full 0.995
_diffrn_reflns_Laue_measured_fraction_max 0.995
_diffrn_reflns_limit_h_max 8
_diffrn_reflns_limit_h_min -8
_diffrn_reflns_limit_k_max 10
_diffrn_reflns_limit_k_min -10
_diffrn_reflns_limit_l_max 23
_diffrn_reflns_limit_l_min -23
_diffrn_reflns_number 34535
_diffrn_reflns_point_group_measured_fraction_full 0.985
_diffrn_reflns_point_group_measured_fraction_max 0.985
_diffrn_reflns_theta_full 20.858
_diffrn_reflns_theta_max 20.858
_diffrn_reflns_theta_min 2.291
_diffrn_source 'sealed x-ray tube'
_exptl_absorpt_coefficient_mu 0.180
_exptl_absorpt_correction_T_max 0.745
_exptl_absorpt_correction_T_min 0.556
_exptl_absorpt_correction_type multi-scan
_exptl_absorpt_process_details
;
        SADABS-2016/2 - Bruker AXS area detector scaling and absorption correction
;
_exptl_crystal_colour yellow
_exptl_crystal_density_diffrn 1.185
_exptl_crystal_description plate
_exptl_crystal_F_000 738
_exptl_crystal_size_max 0.410
_exptl_crystal_size_mid 0.400
_exptl_crystal_size_min 0.390
_refine_diff_density_max 1.019
_refine_diff_density_min -0.221
_refine_diff_density_rms 0.076
_refine_ls_abs_structure_details
;
 Flack x determined using 2115 quotients [(I+)-(I-)]/[(I+)+(I-)]
 (Parsons, Flack and Wagner, Acta Cryst. B69 (2013) 249-259).
;
_refine_ls_abs_structure_Flack 0.11(7)
_refine_ls_extinction_coef 0.029(7)
_refine_ls_extinction_expression Fc^*^=kFc[1+0.001xFc^2^\l^3^/sin(2\q)]^-1/4^
_refine_ls_extinction_method 'SHELXL-2019/1 (Sheldrick 2019)'
_refine_ls_goodness_of_fit_ref 1.026
_refine_ls_hydrogen_treatment mixed
_refine_ls_matrix_type full
_refine_ls_number_parameters 885
_refine_ls_number_reflns 7959
_refine_ls_number_restraints 704
_refine_ls_restrained_S_all 0.987
_refine_ls_R_factor_all 0.1170
_refine_ls_R_factor_gt 0.0868
_refine_ls_shift/su_max 0.017
_refine_ls_shift/su_mean 0.001
_refine_ls_structure_factor_coef Fsqd
_refine_ls_weighting_details 'w=1/[\s^2^(Fo^2^)+(0.1928P)^2^] where P=(Fo^2^+2Fc^2^)/3'
_refine_ls_weighting_scheme calc
_refine_ls_wR_factor_gt 0.2278
_refine_ls_wR_factor_ref 0.2616
_reflns_Friedel_coverage 0.980
_reflns_Friedel_fraction_full 0.975
_reflns_Friedel_fraction_max 0.975
_reflns_number_gt 5555
_reflns_number_total 7959
_reflns_threshold_expression 'I > 2\s(I)'
_cod_data_source_file d4ob00192c2.cif
_cod_data_source_block rsclau41_0m
_cod_depositor_comments 'Adding full bibliography for 7159862--7159865.cif.'
_cod_original_cell_volume 1927.1(7)
_cod_original_formula_sum 'C74.18 H106.96 Cl3 N4 O13.40'
_cod_database_code 7159863
_shelx_shelxl_version_number 2019/1
_shelx_space_group_comment
;
The symmetry employed for this shelxl refinement is uniquely defined
by the following loop, which should always be used as a source of
symmetry information in preference to the above space-group names.
They are only intended as comments.
;
_shelx_estimated_absorpt_t_min 0.930
_shelx_estimated_absorpt_t_max 0.933

loop_
_space_group_symop_operation_xyz
'x, y, z'

loop_
_atom_site_label
_atom_site_type_symbol
_atom_site_fract_x
_atom_site_fract_y
_atom_site_fract_z
_atom_site_U_iso_or_equiv
_atom_site_adp_type
_atom_site_occupancy
_atom_site_site_symmetry_order
_atom_site_calc_flag
_atom_site_refinement_flags_posn
_atom_site_refinement_flags_adp
_atom_site_refinement_flags_occupancy
_atom_site_disorder_assembly
_atom_site_disorder_group
O2W O 0.8479(15) 0.6940(12) 0.3773(6) 0.137(4) Uani 1 1 d . . . . .
Cl1 Cl 0.8743(11) 0.0582(7) 0.5911(3) 0.205(3) Uani 1 1 d . U . . .
O3 O 0.3878(15) 0.3329(10) 0.5929(4) 0.112(3) Uani 1 1 d D U . . .
H3A H 0.478(16) 0.301(12) 0.619(5) 0.167 Uiso 1 1 calc DR U . . .
Cl2 Cl 1.0139(12) 0.1148(8) 0.6902(5) 0.225(4) Uani 1 1 d . U . . .
O1A O 1.0400(12) -0.3474(9) 1.0741(4) 0.097(3) Uani 1 1 d . U . . .
O2A O 1.0853(15) -0.1465(10) 1.0430(6) 0.134(5) Uani 1 1 d . U . . .
O24A O 0.5636(13) -0.1177(9) 0.9424(4) 0.093(3) Uani 1 1 d . U . . .
O7A O 0.0874(13) 0.4718(9) 0.6276(4) 0.094(3) Uani 1 1 d . U . . .
H7AA H 0.08(3) 0.409(17) 0.650(6) 0.141 Uiso 1 1 calc R U . . .
O12A O 0.6386(13) 0.3849(10) 0.6671(5) 0.105(4) Uani 1 1 d . U . . .
H7A H 0.59(3) 0.35(2) 0.669(10) 0.158 Uiso 1 1 calc R U . . .
O1 O 0.0299(11) 1.3358(8) -0.0534(4) 0.088(3) Uani 1 1 d . U . . .
O24 O 0.5091(14) 1.1247(11) 0.0770(5) 0.127(4) Uani 1 1 d . U . . .
O2 O 0.0102(16) 1.1296(10) -0.0255(7) 0.151(5) Uani 1 1 d . U . . .
N2 N 0.057(2) 1.7786(11) -0.1260(6) 0.110(4) Uani 1 1 d . U . . .
N1A N 0.8068(13) -0.0928(9) 0.9835(4) 0.077(3) Uani 1 1 d . U . . .
H1 H 0.876539 -0.037370 0.986000 0.093 Uiso 1 1 calc R U . . .
Cl3 Cl 0.6883(11) 0.0241(7) 0.7028(4) 0.206(3) Uani 1 1 d . U . . .
O3A O 0.3292(14) 0.6478(10) 0.4287(4) 0.112(3) Uani 1 1 d D U . . .
H3AA H 0.222(8) 0.611(17) 0.428(6) 0.168 Uiso 1 1 calc DR U . . .
N1 N 0.2916(14) 1.0852(9) 0.0322(5) 0.082(3) Uani 1 1 d . U . . .
H8 H 0.230158 1.026129 0.027337 0.099 Uiso 1 1 calc R U . . .
C38 C 0.831(3) 0.1161(18) 0.6564(9) 0.141(7) Uani 1 1 d . U . . .
H1A H 0.782278 0.204502 0.647195 0.169 Uiso 1 1 calc R U . . .
N2A N 0.9726(18) -0.7899(11) 1.1496(7) 0.121(4) Uani 1 1 d . U . . .
C34A C 0.850(9) -0.904(6) 1.170(3) 0.120(4) Uani 0.415(12) 1 d . U P A 1
H3AJ H 0.805204 -0.925094 1.135837 0.144 Uiso 0.415(12) 1 calc R U P A 1
H3AB H 0.914487 -0.979430 1.189524 0.144 Uiso 0.415(12) 1 calc R U P A 1
C35A C 0.708(6) -0.871(3) 1.212(2) 0.120(4) Uani 0.415(12) 1 d . U P A 1
H2A H 0.645051 -0.794832 1.193450 0.180 Uiso 0.415(12) 1 calc R U P A 1
H2B H 0.750708 -0.856201 1.247262 0.180 Uiso 0.415(12) 1 calc R U P A 1
H2C H 0.635258 -0.940245 1.221061 0.180 Uiso 0.415(12) 1 calc R U P A 1
C36A C 1.163(7) -0.793(4) 1.174(3) 0.120(4) Uani 0.415(12) 1 d . U P A 1
H4A H 1.242208 -0.827263 1.145808 0.144 Uiso 0.415(12) 1 calc R U P A 1
H4AB H 1.188092 -0.704686 1.172169 0.144 Uiso 0.415(12) 1 calc R U P A 1
C37A C 1.195(6) -0.855(4) 1.226(2) 0.120(4) Uani 0.415(12) 1 d . U P A 1
H73A H 1.184609 -0.944288 1.227431 0.180 Uiso 0.415(12) 1 calc R U P A 1
H73B H 1.117838 -0.823984 1.254587 0.180 Uiso 0.415(12) 1 calc R U P A 1
H73C H 1.308006 -0.841719 1.233632 0.180 Uiso 0.415(12) 1 calc R U P A 1
C34B C 0.880(9) -0.894(6) 1.154(2) 0.120(4) Uani 0.415(12) 1 d . U P A 2
H3AC H 0.957330 -0.969809 1.155908 0.144 Uiso 0.415(12) 1 calc R U P A 2
H3AD H 0.824560 -0.885384 1.116928 0.144 Uiso 0.415(12) 1 calc R U P A 2
C35B C 0.739(7) -0.921(3) 1.207(3) 0.120(4) Uani 0.415(12) 1 d . U P A 2
H2D H 0.636553 -0.871589 1.196230 0.180 Uiso 0.415(12) 1 calc R U P A 2
H2E H 0.777012 -0.896228 1.241421 0.180 Uiso 0.415(12) 1 calc R U P A 2
H2F H 0.719862 -1.010178 1.215455 0.180 Uiso 0.415(12) 1 calc R U P A 2
C36B C 1.138(7) -0.835(4) 1.169(2) 0.120(4) Uani 0.415(12) 1 d . U P A 2
H4AC H 1.159974 -0.927125 1.172871 0.144 Uiso 0.415(12) 1 calc R U P A 2
H4AD H 1.227504 -0.791094 1.144638 0.144 Uiso 0.415(12) 1 calc R U P A 2
C37B C 1.104(7) -0.795(4) 1.222(2) 0.120(4) Uani 0.415(12) 1 d . U P A 2
H73D H 1.095614 -0.868655 1.252905 0.180 Uiso 0.415(12) 1 calc R U P A 2
H73E H 0.999232 -0.743882 1.220913 0.180 Uiso 0.415(12) 1 calc R U P A 2
H73F H 1.192175 -0.745676 1.228748 0.180 Uiso 0.415(12) 1 calc R U P A 2
C31A C 0.914(2) -0.6732(12) 1.1198(6) 0.088(4) Uani 1 1 d . U . . .
C32A C 1.0040(17) -0.5655(12) 1.1122(6) 0.084(4) Uani 1 1 d . U . . .
H6 H 1.106131 -0.570065 1.129290 0.101 Uiso 1 1 calc R U . . .
C33A C 0.9442(16) -0.4532(11) 1.0799(5) 0.072(3) Uani 1 1 d . U . . .
C28A C 0.7997(18) -0.4384(11) 1.0518(6) 0.084(4) Uani 1 1 d . U . . .
C27A C 0.7455(18) -0.3182(12) 1.0187(7) 0.092(4) Uani 1 1 d . U . . .
H9 H 0.644426 -0.308494 1.000522 0.110 Uiso 1 1 calc R U . . .
C26A C 0.8415(16) -0.2172(11) 1.0136(5) 0.072(3) Uani 1 1 d . U . . .
C24A C 0.6699(19) -0.0499(14) 0.9496(5) 0.079(3) Uani 1 1 d . U . . .
C23A C 0.6717(18) 0.0920(11) 0.9223(6) 0.085(4) Uani 1 1 d . U . . .
H12A H 0.622400 0.142088 0.951088 0.102 Uiso 1 1 calc R U . . .
H12B H 0.787461 0.113366 0.913303 0.102 Uiso 1 1 calc R U . . .
O12 O 0.5726(11) 0.6220(9) 0.3400(4) 0.088(2) Uani 1 1 d D U . . .
H12C H 0.6889(18) 0.634(11) 0.347(6) 0.132 Uiso 1 1 calc DR U . . .
O7 O 0.0610(12) 0.4901(10) 0.4193(5) 0.102(3) Uani 1 1 d D U . . .
H7B H -0.052(8) 0.493(12) 0.439(7) 0.154 Uiso 1 1 calc DR U . . .
C22A C 0.5804(15) 0.1288(11) 0.8680(5) 0.067(3) Uani 1 1 d . U . . .
H13A H 0.463693 0.110630 0.877312 0.081 Uiso 1 1 calc R U . . .
H13B H 0.626833 0.076333 0.839759 0.081 Uiso 1 1 calc R U . . .
C20A C 0.5880(13) 0.2695(11) 0.8393(5) 0.068(3) Uani 1 1 d . U . . .
H14 H 0.549163 0.321195 0.869254 0.082 Uiso 1 1 calc R U . . .
C17A C 0.4723(13) 0.3061(10) 0.7885(5) 0.062(3) Uani 1 1 d . U . . .
H15 H 0.505127 0.248315 0.760605 0.074 Uiso 1 1 calc R U . . .
C14A C 0.3010(12) 0.4472(10) 0.7221(5) 0.060(3) Uani 1 1 d . U . . .
H16 H 0.321441 0.386246 0.694987 0.072 Uiso 1 1 calc R U . . .
C8A C 0.2455(13) 0.5778(10) 0.6845(5) 0.059(3) Uani 1 1 d . U . . .
H17 H 0.230910 0.640679 0.710773 0.071 Uiso 1 1 calc R U . . .
C10A C 0.3388(14) 0.7545(10) 0.5993(5) 0.069(3) Uani 1 1 d . U . . .
C5A C 0.1715(15) 0.7518(10) 0.5727(5) 0.070(3) Uani 1 1 d . U . . .
H19 H 0.135556 0.840853 0.556637 0.084 Uiso 1 1 calc R U . . .
C4A C 0.1844(16) 0.6797(12) 0.5214(6) 0.081(3) Uani 1 1 d . U . . .
H20A H 0.207872 0.589173 0.536353 0.098 Uiso 1 1 calc R U . . .
H20B H 0.077094 0.690231 0.503659 0.098 Uiso 1 1 calc R U . . .
C30A C 0.765(2) -0.6624(13) 1.0917(8) 0.110(5) Uani 1 1 d . U . . .
H22 H 0.704460 -0.733950 1.094257 0.131 Uiso 1 1 calc R U . . .
C29A C 0.707(2) -0.5463(15) 1.0599(8) 0.123(6) Uani 1 1 d . U . . .
H23 H 0.603434 -0.539750 1.043568 0.148 Uiso 1 1 calc R U . . .
C25A C 0.9954(18) -0.2339(12) 1.0435(6) 0.079(4) Uani 1 1 d . U . . .
C21A C 0.7734(16) 0.2973(16) 0.8197(7) 0.109(5) Uani 1 1 d . U . . .
H25A H 0.779614 0.386821 0.803879 0.163 Uiso 1 1 calc R U . . .
H25B H 0.814366 0.248137 0.790102 0.163 Uiso 1 1 calc R U . . .
H25C H 0.840902 0.274052 0.853168 0.163 Uiso 1 1 calc R U . . .
C15A C 0.1774(13) 0.3889(11) 0.7716(5) 0.065(3) Uani 1 1 d . U . . .
H26A H 0.128076 0.452945 0.793826 0.079 Uiso 1 1 calc R U . . .
H26B H 0.088322 0.351740 0.755883 0.079 Uiso 1 1 calc R U . . .
C16A C 0.2846(13) 0.2860(11) 0.8100(5) 0.069(3) Uani 1 1 d . U . . .
H27A H 0.256441 0.201501 0.805993 0.083 Uiso 1 1 calc R U . . .
H27B H 0.265524 0.294022 0.851179 0.083 Uiso 1 1 calc R U . . .
C1A C 0.4711(16) 0.7939(12) 0.5491(6) 0.079(4) Uani 1 1 d . U . . .
H28A H 0.445721 0.882948 0.531617 0.095 Uiso 1 1 calc R U . . .
H28B H 0.580035 0.787477 0.565456 0.095 Uiso 1 1 calc R U . . .
C2A C 0.4816(17) 0.7151(12) 0.5015(6) 0.083(4) Uani 1 1 d . U . . .
H29A H 0.567243 0.745478 0.471275 0.099 Uiso 1 1 calc R U . . .
H29B H 0.513160 0.626491 0.517994 0.099 Uiso 1 1 calc R U . . .
C6A C 0.0333(14) 0.7017(12) 0.6192(5) 0.076(3) Uani 1 1 d . U . . .
H30A H 0.002963 0.765277 0.643863 0.091 Uiso 1 1 calc R U . . .
H30B H -0.065394 0.692011 0.599044 0.091 Uiso 1 1 calc R U . . .
C19A C 0.3223(18) 0.8574(12) 0.6386(6) 0.090(4) Uani 1 1 d . U . . .
H31A H 0.421615 0.851569 0.659977 0.135 Uiso 1 1 calc R U . . .
H31B H 0.226187 0.843876 0.666030 0.135 Uiso 1 1 calc R U . . .
H31C H 0.308836 0.940725 0.614384 0.135 Uiso 1 1 calc R U . . .
C11A C 0.5590(13) 0.6102(12) 0.6645(5) 0.078(3) Uani 1 1 d . U . . .
H32A H 0.647017 0.625999 0.633246 0.093 Uiso 1 1 calc R U . . .
H32B H 0.558668 0.675981 0.688354 0.093 Uiso 1 1 calc R U . . .
C12A C 0.5991(13) 0.4798(12) 0.7029(5) 0.071(3) Uani 1 1 d . U . . .
H33 H 0.701752 0.486940 0.722140 0.085 Uiso 1 1 calc R U . . .
C18A C 0.4549(16) 0.5398(11) 0.7941(6) 0.079(3) Uani 1 1 d . U . . .
H34A H 0.415243 0.623348 0.774563 0.118 Uiso 1 1 calc R U . . .
H34B H 0.564525 0.543791 0.807540 0.118 Uiso 1 1 calc R U . . .
H34C H 0.379000 0.511162 0.827332 0.118 Uiso 1 1 calc R U . . .
C35 C 0.283(3) 1.8953(16) -0.1849(8) 0.130(6) Uani 1 1 d . U . . .
H35A H 0.331060 1.976720 -0.193021 0.194 Uiso 1 1 calc R U . . .
H35B H 0.239100 1.879517 -0.220177 0.194 Uiso 1 1 calc R U . . .
H35C H 0.367617 1.829064 -0.171860 0.194 Uiso 1 1 calc R U . . .
C34 C 0.148(3) 1.8963(13) -0.1392(8) 0.113(5) Uani 1 1 d . U . . .
H36A H 0.068363 1.968561 -0.151330 0.135 Uiso 1 1 calc R U . . .
H36B H 0.194354 1.908988 -0.103399 0.135 Uiso 1 1 calc R U . . .
C31 C 0.1198(19) 1.6671(12) -0.0952(6) 0.083(4) Uani 1 1 d . U . . .
C32 C 0.0413(18) 1.5536(12) -0.0882(6) 0.083(4) Uani 1 1 d . U . . .
H39 H -0.059543 1.552608 -0.105448 0.099 Uiso 1 1 calc R U . . .
C33 C 0.1110(17) 1.4433(11) -0.0562(5) 0.071(3) Uani 1 1 d . U . . .
C28 C 0.255(2) 1.4384(12) -0.0300(7) 0.092(4) Uani 1 1 d . U . . .
C27 C 0.318(2) 1.3147(14) 0.0034(7) 0.112(5) Uani 1 1 d . U . . .
H42 H 0.414310 1.309963 0.024067 0.135 Uiso 1 1 calc R U . . .
C26 C 0.2414(16) 1.2119(11) 0.0041(5) 0.071(3) Uani 1 1 d . U . . .
C24 C 0.422(2) 1.0471(14) 0.0650(6) 0.087(4) Uani 1 1 d . U . . .
C23 C 0.4523(19) 0.9098(13) 0.0870(6) 0.094(4) Uani 1 1 d . U . . .
H45A H 0.568401 0.884670 0.076594 0.113 Uiso 1 1 calc R U . . .
H45B H 0.382247 0.864189 0.066885 0.113 Uiso 1 1 calc R U . . .
C22 C 0.420(3) 0.8685(14) 0.1511(6) 0.117(5) Uani 1 1 d . U . . .
H46A H 0.299906 0.879871 0.160605 0.141 Uiso 1 1 calc R U . . .
H46B H 0.474458 0.924167 0.171258 0.141 Uiso 1 1 calc R U . . .
C20 C 0.478(2) 0.7314(14) 0.1751(6) 0.095(4) Uani 1 1 d . U . . .
H47 H 0.461740 0.679020 0.145760 0.114 Uiso 1 1 calc R U . . .
C17 C 0.3786(18) 0.6797(11) 0.2319(5) 0.081(4) Uani 1 1 d . U . . .
H48 H 0.386338 0.738337 0.259376 0.098 Uiso 1 1 calc R U . . .
C13 C 0.4188(17) 0.5425(12) 0.2654(5) 0.081(3) Uani 1 1 d . U . . .
C12 C 0.5702(16) 0.5204(13) 0.3054(5) 0.078(3) Uani 1 1 d . U . . .
H50 H 0.673840 0.520863 0.279841 0.094 Uiso 1 1 calc R U . . .
C11 C 0.5657(15) 0.3908(13) 0.3447(6) 0.082(4) Uani 1 1 d . U . . .
H51A H 0.656834 0.381089 0.370803 0.098 Uiso 1 1 calc R U . . .
H51B H 0.587485 0.326134 0.320085 0.098 Uiso 1 1 calc R U . . .
C9 C 0.4016(16) 0.3634(12) 0.3827(5) 0.077(3) Uani 1 1 d . U . . .
H52 H 0.390370 0.422886 0.410599 0.093 Uiso 1 1 calc R U . . .
C10 C 0.4035(19) 0.2261(12) 0.4207(5) 0.086(4) Uani 1 1 d . U . . .
C5 C 0.2380(17) 0.2163(12) 0.4617(6) 0.087(4) Uani 1 1 d . U . . .
H54 H 0.230898 0.125782 0.479489 0.105 Uiso 1 1 calc R U . . .
C4 C 0.2364(18) 0.2888(13) 0.5116(6) 0.088(4) Uani 1 1 d . U . . .
H55A H 0.137074 0.270273 0.537605 0.106 Uiso 1 1 calc R U . . .
H55B H 0.228608 0.379873 0.495547 0.106 Uiso 1 1 calc R U . . .
C3 C 0.3919(19) 0.2566(13) 0.5477(6) 0.093(4) Uani 1 1 d . U . . .
H56 H 0.394429 0.166070 0.566447 0.112 Uiso 1 1 calc R U . . .
C36 C -0.101(3) 1.7884(16) -0.1529(9) 0.132(7) Uani 1 1 d . U . . .
H57A H -0.180825 1.739797 -0.125546 0.159 Uiso 1 1 calc R U . . .
H57B H -0.144981 1.877262 -0.159668 0.159 Uiso 1 1 calc R U . . .
C37 C -0.090(3) 1.7422(17) -0.2083(9) 0.131(6) Uani 1 1 d . U . . .
H58A H -0.199831 1.749214 -0.223232 0.197 Uiso 1 1 calc R U . . .
H58B H -0.047144 1.654201 -0.202055 0.197 Uiso 1 1 calc R U . . .
H58C H -0.016307 1.792600 -0.236338 0.197 Uiso 1 1 calc R U . . .
C25 C 0.0902(18) 1.2182(14) -0.0240(6) 0.086(4) Uani 1 1 d . U . . .
C21 C 0.662(3) 0.7232(16) 0.1849(7) 0.126(6) Uani 1 1 d . U . . .
H60A H 0.706447 0.635802 0.188211 0.189 Uiso 1 1 calc R U . . .
H60B H 0.677360 0.753161 0.220656 0.189 Uiso 1 1 calc R U . . .
H60C H 0.719381 0.775185 0.152272 0.189 Uiso 1 1 calc R U . . .
C18 C 0.447(2) 0.4485(13) 0.2226(6) 0.100(4) Uani 1 1 d . U . . .
H61A H 0.429414 0.363574 0.243525 0.150 Uiso 1 1 calc R U . . .
H61B H 0.560485 0.451003 0.205430 0.150 Uiso 1 1 calc R U . . .
H61C H 0.370242 0.471931 0.191980 0.150 Uiso 1 1 calc R U . . .
C14 C 0.2566(16) 0.5259(13) 0.3062(6) 0.083(4) Uani 1 1 d . U . . .
H62 H 0.252365 0.588807 0.332382 0.099 Uiso 1 1 calc R U . . .
C15 C 0.118(2) 0.5674(16) 0.2636(6) 0.105(5) Uani 1 1 d . U . . .
H63A H 0.014670 0.594998 0.283898 0.126 Uiso 1 1 calc R U . . .
H63B H 0.096538 0.498526 0.243709 0.126 Uiso 1 1 calc R U . . .
C16 C 0.192(2) 0.6802(16) 0.2197(7) 0.106(4) Uani 1 1 d . U . . .
H64A H 0.132514 0.760601 0.225345 0.128 Uiso 1 1 calc R U . . .
H64B H 0.181464 0.669632 0.179371 0.128 Uiso 1 1 calc R U . . .
C8 C 0.2493(17) 0.3963(13) 0.3444(6) 0.087(4) Uani 1 1 d . U . . .
H65 H 0.249272 0.332346 0.318954 0.104 Uiso 1 1 calc R U . . .
C7 C 0.0792(16) 0.3903(17) 0.3866(7) 0.101(5) Uani 1 1 d . U . . .
H66 H -0.016576 0.398675 0.361926 0.121 Uiso 1 1 calc R U . . .
C6 C 0.0814(19) 0.2575(16) 0.4277(7) 0.109(5) Uani 1 1 d . U . . .
H67A H -0.014809 0.257484 0.455997 0.131 Uiso 1 1 calc R U . . .
H67B H 0.067035 0.193625 0.404035 0.131 Uiso 1 1 calc R U . . .
C1 C 0.5565(18) 0.1963(13) 0.4598(6) 0.090(4) Uani 1 1 d . U . . .
H68A H 0.561512 0.106498 0.478120 0.108 Uiso 1 1 calc R U . . .
H68B H 0.658818 0.211280 0.434967 0.108 Uiso 1 1 calc R U . . .
C2 C 0.5480(18) 0.2781(12) 0.5084(6) 0.086(4) Uani 1 1 d . U . . .
H69A H 0.645637 0.255590 0.531526 0.104 Uiso 1 1 calc R U . . .
H69B H 0.548994 0.367967 0.490426 0.104 Uiso 1 1 calc R U . . .
C19 C 0.414(2) 0.1199(15) 0.3813(8) 0.120(5) Uani 1 1 d . U . . .
H70A H 0.425001 0.036868 0.405951 0.180 Uiso 1 1 calc R U . . .
H70B H 0.508950 0.130740 0.353404 0.180 Uiso 1 1 calc R U . . .
H70C H 0.312958 0.127345 0.360556 0.180 Uiso 1 1 calc R U . . .
C29 C 0.333(3) 1.5521(14) -0.0369(8) 0.136(7) Uani 1 1 d . U . . .
H71 H 0.433794 1.551784 -0.019329 0.163 Uiso 1 1 calc R U . . .
C30 C 0.269(3) 1.6618(14) -0.0679(7) 0.114(5) Uani 1 1 d . U . . .
H72 H 0.325429 1.735830 -0.071127 0.137 Uiso 1 1 calc R U . . .
C13A C 0.4645(12) 0.4476(10) 0.7518(5) 0.060(3) Uani 1 1 d . U . . .
C9A C 0.3887(14) 0.6206(11) 0.6368(5) 0.067(3) Uani 1 1 d . U . . .
H75 H 0.398146 0.559313 0.609751 0.081 Uiso 1 1 calc R U . . .
C7A C 0.0808(15) 0.5762(11) 0.6581(6) 0.072(3) Uani 1 1 d . U . . .
H76 H -0.005902 0.561793 0.690497 0.087 Uiso 1 1 calc R U . . .
C3A C 0.3174(16) 0.7240(12) 0.4750(5) 0.078(3) Uani 1 1 d . U . . .
H77 H 0.288528 0.813613 0.457656 0.093 Uiso 1 1 calc R U . . .
O1W O 0.854(2) 0.465(2) 0.5500(10) 0.089(7) Uani 0.415(12) 1 d . . P . .

loop_
_atom_site_aniso_label
_atom_site_aniso_U_11
_atom_site_aniso_U_22
_atom_site_aniso_U_33
_atom_site_aniso_U_23
_atom_site_aniso_U_13
_atom_site_aniso_U_12
O2W 0.130(8) 0.125(9) 0.152(10) -0.009(8) -0.041(7) 0.002(7)
Cl1 0.256(8) 0.187(6) 0.154(5) -0.025(5) -0.043(5) 0.097(6)
O3 0.171(10) 0.090(6) 0.078(6) -0.022(5) -0.030(6) 0.008(6)
Cl2 0.218(7) 0.190(7) 0.292(10) -0.112(7) -0.053(7) 0.018(5)
O1A 0.112(7) 0.062(6) 0.114(7) 0.012(5) -0.043(6) -0.021(5)
O2A 0.143(9) 0.066(7) 0.189(12) 0.025(7) -0.093(8) -0.026(6)
O24A 0.097(6) 0.068(6) 0.106(7) 0.018(5) -0.029(5) -0.016(5)
O7A 0.106(6) 0.076(6) 0.094(6) 0.012(5) -0.024(5) -0.012(5)
O12A 0.096(8) 0.099(8) 0.093(7) 0.022(6) 0.032(6) 0.025(6)
O1 0.094(6) 0.056(6) 0.110(7) 0.007(5) -0.033(5) -0.007(5)
O24 0.126(8) 0.092(7) 0.154(10) 0.044(7) -0.073(8) -0.038(7)
O2 0.150(10) 0.065(7) 0.233(14) 0.036(7) -0.109(10) -0.032(7)
N2 0.143(11) 0.064(9) 0.118(9) -0.001(7) -0.029(9) 0.005(8)
N1A 0.090(7) 0.047(6) 0.091(7) 0.006(5) -0.021(6) -0.012(5)
Cl3 0.237(7) 0.161(5) 0.217(7) -0.030(5) 0.017(6) -0.045(5)
O3A 0.135(9) 0.123(8) 0.080(6) -0.026(6) 0.010(6) -0.023(6)
N1 0.102(8) 0.060(7) 0.082(7) 0.008(6) -0.031(6) -0.015(6)
C38 0.170(17) 0.104(13) 0.131(14) 0.000(11) -0.018(12) 0.051(12)
N2A 0.152(9) 0.051(6) 0.151(9) 0.031(6) -0.056(7) -0.025(6)
C34A 0.152(9) 0.054(8) 0.146(9) 0.023(8) -0.053(7) -0.015(6)
C35A 0.152(9) 0.054(8) 0.146(9) 0.023(8) -0.053(7) -0.015(6)
C36A 0.152(9) 0.054(8) 0.146(9) 0.023(8) -0.053(7) -0.015(6)
C37A 0.152(9) 0.054(8) 0.146(9) 0.023(8) -0.053(7) -0.015(6)
C34B 0.152(9) 0.054(8) 0.146(9) 0.023(8) -0.053(7) -0.015(6)
C35B 0.152(9) 0.054(8) 0.146(9) 0.023(8) -0.053(7) -0.015(6)
C36B 0.152(9) 0.054(8) 0.146(9) 0.023(8) -0.053(7) -0.015(6)
C37B 0.152(9) 0.054(8) 0.146(9) 0.023(8) -0.053(7) -0.015(6)
C31A 0.123(11) 0.052(8) 0.090(9) -0.003(7) -0.036(8) 0.000(8)
C32A 0.090(9) 0.057(8) 0.099(9) 0.014(7) -0.034(7) -0.005(7)
C33A 0.092(9) 0.052(8) 0.073(8) -0.007(6) -0.025(7) -0.003(7)
C28A 0.098(9) 0.049(8) 0.096(9) 0.018(7) -0.025(8) -0.013(7)
C27A 0.098(9) 0.055(8) 0.116(11) 0.012(8) -0.036(8) -0.012(7)
C26A 0.092(9) 0.055(8) 0.062(7) 0.009(6) -0.009(7) -0.007(7)
C24A 0.086(9) 0.079(9) 0.063(8) 0.009(7) -0.005(7) -0.003(8)
C23A 0.111(10) 0.046(7) 0.090(9) 0.013(6) -0.024(8) -0.004(6)
O12 0.093(6) 0.088(6) 0.083(6) -0.003(5) -0.019(5) -0.018(5)
O7 0.094(6) 0.112(8) 0.096(7) -0.010(6) -0.005(5) 0.001(5)
C22A 0.071(7) 0.058(7) 0.069(7) -0.001(6) -0.009(6) -0.002(5)
C20A 0.064(7) 0.056(7) 0.075(7) 0.018(6) -0.009(6) -0.012(5)
C17A 0.058(6) 0.058(7) 0.062(7) 0.001(5) 0.009(5) -0.001(5)
C14A 0.057(7) 0.055(7) 0.062(6) -0.001(5) 0.005(5) -0.006(5)
C8A 0.059(6) 0.044(6) 0.067(7) 0.008(5) -0.005(5) -0.004(5)
C10A 0.074(8) 0.053(7) 0.071(7) 0.006(6) 0.002(6) -0.005(5)
C5A 0.083(8) 0.044(6) 0.079(8) -0.002(6) -0.003(7) 0.003(6)
C4A 0.084(8) 0.076(8) 0.078(8) 0.000(7) 0.001(7) -0.005(6)
C30A 0.126(12) 0.063(9) 0.135(12) 0.026(9) -0.058(10) -0.030(8)
C29A 0.114(11) 0.083(11) 0.165(15) 0.036(10) -0.077(11) -0.031(9)
C25A 0.096(9) 0.045(8) 0.093(9) 0.003(7) -0.033(8) 0.006(7)
C21A 0.060(8) 0.120(11) 0.122(11) 0.050(9) -0.016(7) -0.020(7)
C15A 0.051(6) 0.063(7) 0.077(7) 0.003(6) 0.001(6) -0.007(5)
C16A 0.060(7) 0.065(7) 0.075(7) 0.013(6) -0.007(6) -0.012(6)
C1A 0.091(9) 0.062(7) 0.072(8) 0.023(7) -0.008(7) -0.009(6)
C2A 0.098(10) 0.067(8) 0.073(8) 0.012(7) 0.003(7) -0.012(7)
C6A 0.061(7) 0.078(8) 0.083(8) -0.005(7) -0.004(6) 0.002(6)
C19A 0.108(10) 0.056(8) 0.099(10) -0.004(7) -0.005(8) 0.005(7)
C11A 0.057(7) 0.079(8) 0.082(8) 0.023(7) -0.001(6) -0.006(6)
C12A 0.046(6) 0.080(8) 0.075(8) 0.014(7) 0.009(6) -0.003(6)
C18A 0.088(8) 0.054(7) 0.090(9) 0.002(7) -0.010(7) -0.007(6)
C35 0.195(19) 0.085(11) 0.111(13) -0.016(10) -0.002(13) -0.036(11)
C34 0.184(15) 0.046(8) 0.101(11) 0.009(7) -0.015(11) -0.010(9)
C31 0.127(11) 0.044(8) 0.070(8) 0.003(6) -0.011(8) 0.012(8)
C32 0.105(9) 0.049(8) 0.087(9) 0.003(7) -0.007(7) 0.010(7)
C33 0.097(9) 0.052(8) 0.062(7) 0.001(6) -0.008(7) -0.008(7)
C28 0.134(12) 0.052(8) 0.093(9) 0.003(7) -0.055(9) -0.010(8)
C27 0.153(13) 0.070(10) 0.112(11) 0.017(8) -0.070(10) -0.017(10)
C26 0.093(9) 0.043(8) 0.077(8) -0.002(6) -0.021(7) -0.013(6)
C24 0.098(10) 0.076(10) 0.084(9) 0.007(8) -0.020(8) -0.016(9)
C23 0.105(10) 0.069(9) 0.094(10) 0.025(7) -0.021(8) -0.003(7)
C22 0.198(16) 0.067(9) 0.071(9) 0.014(7) 0.002(10) 0.013(10)
C20 0.119(12) 0.079(9) 0.073(9) 0.010(7) 0.001(8) 0.009(8)
C17 0.128(11) 0.054(7) 0.054(7) -0.001(6) -0.005(7) 0.020(7)
C13 0.098(9) 0.079(9) 0.062(7) 0.000(7) -0.017(7) -0.003(7)
C12 0.076(8) 0.081(9) 0.066(7) 0.016(7) -0.012(6) 0.004(6)
C11 0.074(8) 0.087(9) 0.071(8) 0.018(7) -0.011(6) 0.002(6)
C9 0.096(9) 0.064(7) 0.067(7) 0.002(6) -0.019(7) -0.003(6)
C10 0.121(10) 0.069(8) 0.066(8) -0.005(7) -0.002(8) -0.015(7)
C5 0.104(10) 0.067(8) 0.089(9) 0.001(7) -0.009(8) -0.023(7)
C4 0.113(10) 0.072(8) 0.074(8) 0.003(7) -0.009(8) -0.013(7)
C3 0.122(11) 0.071(8) 0.076(9) 0.010(7) -0.008(9) 0.002(7)
C36 0.20(2) 0.065(10) 0.119(14) -0.006(10) 0.033(14) 0.015(11)
C37 0.163(16) 0.088(11) 0.126(14) 0.013(11) -0.003(12) 0.005(11)
C25 0.087(9) 0.063(9) 0.104(10) 0.014(8) -0.029(8) -0.020(8)
C21 0.163(17) 0.107(12) 0.091(11) 0.008(9) 0.047(11) -0.021(11)
C18 0.144(12) 0.078(9) 0.073(9) -0.007(7) -0.020(8) 0.013(9)
C14 0.098(9) 0.079(8) 0.068(7) 0.003(6) -0.017(7) -0.009(7)
C15 0.117(11) 0.113(11) 0.078(9) -0.001(8) -0.043(8) 0.033(9)
C16 0.120(12) 0.106(11) 0.088(9) -0.005(9) -0.030(9) 0.013(9)
C8 0.102(9) 0.076(9) 0.084(8) -0.009(7) -0.017(8) -0.013(7)
C7 0.069(8) 0.130(13) 0.098(10) 0.009(10) -0.022(7) -0.030(8)
C6 0.103(11) 0.119(12) 0.103(10) -0.004(9) -0.004(9) -0.043(9)
C1 0.105(10) 0.072(9) 0.077(9) 0.020(7) -0.010(8) 0.014(7)
C2 0.111(10) 0.067(8) 0.077(8) -0.003(7) -0.025(8) 0.010(7)
C19 0.162(15) 0.087(11) 0.112(12) -0.017(9) 0.006(11) -0.025(10)
C29 0.205(16) 0.060(9) 0.144(14) 0.035(9) -0.111(13) -0.041(10)
C30 0.174(15) 0.063(10) 0.110(11) 0.003(9) -0.063(11) -0.033(9)
C13A 0.052(6) 0.053(7) 0.068(7) 0.005(6) -0.003(5) -0.003(5)
C9A 0.069(7) 0.058(7) 0.068(7) 0.004(6) 0.002(6) -0.003(5)
C7A 0.072(8) 0.064(8) 0.078(8) -0.006(7) -0.004(6) 0.001(6)
C3A 0.095(9) 0.072(8) 0.062(7) -0.004(6) 0.004(7) -0.009(7)
O1W 0.047(10) 0.119(17) 0.109(16) -0.037(13) -0.021(10) -0.002(10)

loop_
_atom_type_symbol
_atom_type_description
_atom_type_scat_dispersion_real
_atom_type_scat_dispersion_imag
_atom_type_scat_source
C C 0.0033 0.0016 'International Tables Vol C Tables 4.2.6.8 and 6.1.1.4'
H H 0.0000 0.0000 'International Tables Vol C Tables 4.2.6.8 and 6.1.1.4'
N N 0.0061 0.0033 'International Tables Vol C Tables 4.2.6.8 and 6.1.1.4'
O O 0.0106 0.0060 'International Tables Vol C Tables 4.2.6.8 and 6.1.1.4'
Cl Cl 0.1484 0.1585 'International Tables Vol C Tables 4.2.6.8 and 6.1.1.4'

loop_
_geom_angle_atom_site_label_1
_geom_angle_atom_site_label_2
_geom_angle_atom_site_label_3
_geom_angle
_geom_angle_site_symmetry_1
_geom_angle_site_symmetry_3
_geom_angle_publ_flag
C3 O3 H3A 109.5 . . ?
C25A O1A C33A 123.3(10) . . ?
C7A O7A H7AA 109.5 . . ?
C12A O12A H7A 109.5 . . ?
C33 O1 C25 122.3(10) . . ?
C31 N2 C36 121.3(14) . . ?
C31 N2 C34 123.9(16) . . ?
C36 N2 C34 114.6(14) . . ?
C26A N1A C24A 126.2(11) . . ?
C26A N1A H1 116.9 . . ?
C24A N1A H1 116.9 . . ?
C3A O3A H3AA 109.5 . . ?
C24 N1 C26 127.9(11) . . ?
C24 N1 H8 116.0 . . ?
C26 N1 H8 116.0 . . ?
Cl2 C38 Cl1 109.3(12) . . ?
Cl2 C38 Cl3 110.3(11) . . ?
Cl1 C38 Cl3 110.6(13) . . ?
Cl2 C38 H1A 108.9 . . ?
Cl1 C38 H1A 108.9 . . ?
Cl3 C38 H1A 108.9 . . ?
C34B N2A C31A 120(3) . . ?
C34B N2A C36B 108(3) . . ?
C31A N2A C36B 131(2) . . ?
C31A N2A C34A 121(3) . . ?
C31A N2A C36A 114.7(17) . . ?
C34A N2A C36A 123(3) . . ?
C35A C34A N2A 113(5) . . ?
C35A C34A H3AJ 109.0 . . ?
N2A C34A H3AJ 109.0 . . ?
C35A C34A H3AB 109.0 . . ?
N2A C34A H3AB 109.0 . . ?
H3AJ C34A H3AB 107.8 . . ?
C34A C35A H2A 109.5 . . ?
C34A C35A H2B 109.5 . . ?
H2A C35A H2B 109.5 . . ?
C34A C35A H2C 109.5 . . ?
H2A C35A H2C 109.5 . . ?
H2B C35A H2C 109.5 . . ?
C37A C36A N2A 120(4) . . ?
C37A C36A H4A 107.3 . . ?
N2A C36A H4A 107.3 . . ?
C37A C36A H4AB 107.2 . . ?
N2A C36A H4AB 107.3 . . ?
H4A C36A H4AB 106.9 . . ?
C36A C37A H73A 109.5 . . ?
C36A C37A H73B 109.5 . . ?
H73A C37A H73B 109.5 . . ?
C36A C37A H73C 109.5 . . ?
H73A C37A H73C 109.5 . . ?
H73B C37A H73C 109.5 . . ?
N2A C34B C35B 118(5) . . ?
N2A C34B H3AC 107.8 . . ?
C35B C34B H3AC 107.8 . . ?
N2A C34B H3AD 107.8 . . ?
C35B C34B H3AD 107.8 . . ?
H3AC C34B H3AD 107.1 . . ?
C34B C35B H2D 109.5 . . ?
C34B C35B H2E 109.5 . . ?
H2D C35B H2E 109.5 . . ?
C34B C35B H2F 109.5 . . ?
H2D C35B H2F 109.5 . . ?
H2E C35B H2F 109.5 . . ?
C37B C36B N2A 92(4) . . ?
C37B C36B H4AC 113.2 . . ?
N2A C36B H4AC 113.2 . . ?
C37B C36B H4AD 113.2 . . ?
N2A C36B H4AD 113.2 . . ?
H4AC C36B H4AD 110.6 . . ?
C36B C37B H73D 109.5 . . ?
C36B C37B H73E 109.5 . . ?
H73D C37B H73E 109.5 . . ?
C36B C37B H73F 109.5 . . ?
H73D C37B H73F 109.5 . . ?
H73E C37B H73F 109.5 . . ?
N2A C31A C30A 119.8(13) . . ?
N2A C31A C32A 122.4(13) . . ?
C30A C31A C32A 117.5(12) . . ?
C33A C32A C31A 120.3(12) . . ?
C33A C32A H6 119.8 . . ?
C31A C32A H6 119.8 . . ?
C32A C33A C28A 124.0(12) . . ?
C32A C33A O1A 117.9(11) . . ?
C28A C33A O1A 118.1(11) . . ?
C33A C28A C29A 115.9(12) . . ?
C33A C28A C27A 120.8(11) . . ?
C29A C28A C27A 123.3(13) . . ?
C26A C27A C28A 119.8(12) . . ?
C26A C27A H9 120.1 . . ?
C28A C27A H9 120.1 . . ?
C27A C26A N1A 127.4(12) . . ?
C27A C26A C25A 119.0(11) . . ?
N1A C26A C25A 113.6(11) . . ?
O24A C24A N1A 123.5(12) . . ?
O24A C24A C23A 124.2(12) . . ?
N1A C24A C23A 112.3(13) . . ?
C22A C23A C24A 114.0(11) . . ?
C22A C23A H12A 108.8 . . ?
C24A C23A H12A 108.8 . . ?
C22A C23A H12B 108.8 . . ?
C24A C23A H12B 108.8 . . ?
H12A C23A H12B 107.7 . . ?
C12 O12 H12C 109.5 . . ?
C7 O7 H7B 109.5 . . ?
C23A C22A C20A 114.0(10) . . ?
C23A C22A H13A 108.8 . . ?
C20A C22A H13A 108.7 . . ?
C23A C22A H13B 108.8 . . ?
C20A C22A H13B 108.8 . . ?
H13A C22A H13B 107.6 . . ?
C22A C20A C17A 111.6(9) . . ?
C22A C20A C21A 109.2(10) . . ?
C17A C20A C21A 112.5(9) . . ?
C22A C20A H14 107.8 . . ?
C17A C20A H14 107.8 . . ?
C21A C20A H14 107.8 . . ?
C20A C17A C16A 111.6(9) . . ?
C20A C17A C13A 119.7(9) . . ?
C16A C17A C13A 103.3(8) . . ?
C20A C17A H15 107.2 . . ?
C16A C17A H15 107.2 . . ?
C13A C17A H15 107.2 . . ?
C15A C14A C13A 104.8(8) . . ?
C15A C14A C8A 117.3(8) . . ?
C13A C14A C8A 113.8(8) . . ?
C15A C14A H16 106.7 . . ?
C13A C14A H16 106.7 . . ?
C8A C14A H16 106.7 . . ?
C7A C8A C14A 112.7(8) . . ?
C7A C8A C9A 112.3(9) . . ?
C14A C8A C9A 109.3(8) . . ?
C7A C8A H17 107.4 . . ?
C14A C8A H17 107.4 . . ?
C9A C8A H17 107.4 . . ?
C5A C10A C19A 108.9(10) . . ?
C5A C10A C1A 108.4(10) . . ?
C19A C10A C1A 107.8(10) . . ?
C5A C10A C9A 110.0(9) . . ?
C19A C10A C9A 110.0(10) . . ?
C1A C10A C9A 111.6(9) . . ?
C4A C5A C10A 113.3(10) . . ?
C4A C5A C6A 110.9(9) . . ?
C10A C5A C6A 112.6(10) . . ?
C4A C5A H19 106.5 . . ?
C10A C5A H19 106.5 . . ?
C6A C5A H19 106.5 . . ?
C3A C4A C5A 113.2(10) . . ?
C3A C4A H20A 108.9 . . ?
C5A C4A H20A 108.9 . . ?
C3A C4A H20B 108.9 . . ?
C5A C4A H20B 108.9 . . ?
H20A C4A H20B 107.7 . . ?
C31A C30A C29A 120.6(13) . . ?
C31A C30A H22 119.7 . . ?
C29A C30A H22 119.7 . . ?
C30A C29A C28A 121.6(13) . . ?
C30A C29A H23 119.2 . . ?
C28A C29A H23 119.2 . . ?
O2A C25A O1A 118.0(11) . . ?
O2A C25A C26A 123.0(11) . . ?
O1A C25A C26A 118.9(12) . . ?
C20A C21A H25A 109.5 . . ?
C20A C21A H25B 109.5 . . ?
H25A C21A H25B 109.5 . . ?
C20A C21A H25C 109.5 . . ?
H25A C21A H25C 109.5 . . ?
H25B C21A H25C 109.5 . . ?
C16A C15A C14A 104.1(8) . . ?
C16A C15A H26A 110.9 . . ?
C14A C15A H26A 110.9 . . ?
C16A C15A H26B 110.9 . . ?
C14A C15A H26B 110.9 . . ?
H26A C15A H26B 109.0 . . ?
C15A C16A C17A 107.0(8) . . ?
C15A C16A H27A 110.3 . . ?
C17A C16A H27A 110.3 . . ?
C15A C16A H27B 110.3 . . ?
C17A C16A H27B 110.3 . . ?
H27A C16A H27B 108.6 . . ?
C2A C1A C10A 114.1(10) . . ?
C2A C1A H28A 108.7 . . ?
C10A C1A H28A 108.7 . . ?
C2A C1A H28B 108.7 . . ?
C10A C1A H28B 108.7 . . ?
H28A C1A H28B 107.6 . . ?
C3A C2A C1A 110.2(11) . . ?
C3A C2A H29A 109.6 . . ?
C1A C2A H29A 109.6 . . ?
C3A C2A H29B 109.6 . . ?
C1A C2A H29B 109.6 . . ?
H29A C2A H29B 108.1 . . ?
C7A C6A C5A 114.6(9) . . ?
C7A C6A H30A 108.6 . . ?
C5A C6A H30A 108.6 . . ?
C7A C6A H30B 108.6 . . ?
C5A C6A H30B 108.6 . . ?
H30A C6A H30B 107.6 . . ?
C10A C19A H31A 109.5 . . ?
C10A C19A H31B 109.5 . . ?
H31A C19A H31B 109.5 . . ?
C10A C19A H31C 109.5 . . ?
H31A C19A H31C 109.5 . . ?
H31B C19A H31C 109.5 . . ?
C12A C11A C9A 113.1(9) . . ?
C12A C11A H32A 109.0 . . ?
C9A C11A H32A 109.0 . . ?
C12A C11A H32B 109.0 . . ?
C9A C11A H32B 109.0 . . ?
H32A C11A H32B 107.8 . . ?
O12A C12A C13A 115.0(10) . . ?
O12A C12A C11A 110.4(10) . . ?
C13A C12A C11A 111.7(9) . . ?
O12A C12A H33 106.4 . . ?
C13A C12A H33 106.4 . . ?
C11A C12A H33 106.4 . . ?
C13A C18A H34A 109.5 . . ?
C13A C18A H34B 109.5 . . ?
H34A C18A H34B 109.5 . . ?
C13A C18A H34C 109.5 . . ?
H34A C18A H34C 109.5 . . ?
H34B C18A H34C 109.5 . . ?
C34 C35 H35A 109.5 . . ?
C34 C35 H35B 109.5 . . ?
H35A C35 H35B 109.5 . . ?
C34 C35 H35C 109.5 . . ?
H35A C35 H35C 109.5 . . ?
H35B C35 H35C 109.5 . . ?
C35 C34 N2 114.1(14) . . ?
C35 C34 H36A 108.7 . . ?
N2 C34 H36A 108.7 . . ?
C35 C34 H36B 108.7 . . ?
N2 C34 H36B 108.7 . . ?
H36A C34 H36B 107.6 . . ?
N2 C31 C30 120.0(14) . . ?
N2 C31 C32 123.4(15) . . ?
C30 C31 C32 116.6(12) . . ?
C33 C32 C31 120.5(14) . . ?
C33 C32 H39 119.7 . . ?
C31 C32 H39 119.7 . . ?
C28 C33 O1 120.3(11) . . ?
C28 C33 C32 122.7(12) . . ?
O1 C33 C32 116.9(12) . . ?
C33 C28 C29 116.8(12) . . ?
C33 C28 C27 118.2(12) . . ?
C29 C28 C27 125.0(14) . . ?
C26 C27 C28 120.4(13) . . ?
C26 C27 H42 119.8 . . ?
C28 C27 H42 119.8 . . ?
C27 C26 C25 120.7(12) . . ?
C27 C26 N1 126.8(12) . . ?
C25 C26 N1 112.5(11) . . ?
O24 C24 N1 120.4(13) . . ?
O24 C24 C23 121.8(14) . . ?
N1 C24 C23 117.8(14) . . ?
C24 C23 C22 115.5(13) . . ?
C24 C23 H45A 108.4 . . ?
C22 C23 H45A 108.4 . . ?
C24 C23 H45B 108.4 . . ?
C22 C23 H45B 108.4 . . ?
H45A C23 H45B 107.5 . . ?
C23 C22 C20 115.2(13) . . ?
C23 C22 H46A 108.5 . . ?
C20 C22 H46A 108.5 . . ?
C23 C22 H46B 108.5 . . ?
C20 C22 H46B 108.5 . . ?
H46A C22 H46B 107.5 . . ?
C21 C20 C17 110.6(12) . . ?
C21 C20 C22 109.6(14) . . ?
C17 C20 C22 111.3(12) . . ?
C21 C20 H47 108.4 . . ?
C17 C20 H47 108.4 . . ?
C22 C20 H47 108.4 . . ?
C20 C17 C13 120.7(11) . . ?
C20 C17 C16 109.6(11) . . ?
C13 C17 C16 103.2(11) . . ?
C20 C17 H48 107.6 . . ?
C13 C17 H48 107.6 . . ?
C16 C17 H48 107.6 . . ?
C18 C13 C14 114.3(11) . . ?
C18 C13 C17 110.7(10) . . ?
C14 C13 C17 99.4(10) . . ?
C18 C13 C12 107.6(11) . . ?
C14 C13 C12 107.5(9) . . ?
C17 C13 C12 117.3(11) . . ?
O12 C12 C11 111.3(10) . . ?
O12 C12 C13 111.9(10) . . ?
C11 C12 C13 109.5(11) . . ?
O12 C12 H50 108.0 . . ?
C11 C12 H50 108.0 . . ?
C13 C12 H50 108.0 . . ?
C12 C11 C9 116.4(10) . . ?
C12 C11 H51A 108.2 . . ?
C9 C11 H51A 108.2 . . ?
C12 C11 H51B 108.2 . . ?
C9 C11 H51B 108.2 . . ?
H51A C11 H51B 107.3 . . ?
C8 C9 C11 110.3(10) . . ?
C8 C9 C10 113.1(10) . . ?
C11 C9 C10 113.7(10) . . ?
C8 C9 H52 106.4 . . ?
C11 C9 H52 106.4 . . ?
C10 C9 H52 106.4 . . ?
C1 C10 C9 112.0(10) . . ?
C1 C10 C5 108.7(10) . . ?
C9 C10 C5 108.2(11) . . ?
C1 C10 C19 106.8(12) . . ?
C9 C10 C19 112.0(10) . . ?
C5 C10 C19 109.1(11) . . ?
C4 C5 C6 109.6(12) . . ?
C4 C5 C10 113.4(11) . . ?
C6 C5 C10 112.5(11) . . ?
C4 C5 H54 107.0 . . ?
C6 C5 H54 107.0 . . ?
C10 C5 H54 107.0 . . ?
C5 C4 C3 113.6(12) . . ?
C5 C4 H55A 108.8 . . ?
C3 C4 H55A 108.8 . . ?
C5 C4 H55B 108.8 . . ?
C3 C4 H55B 108.8 . . ?
H55A C4 H55B 107.7 . . ?
O3 C3 C2 109.2(12) . . ?
O3 C3 C4 111.3(11) . . ?
C2 C3 C4 110.3(11) . . ?
O3 C3 H56 108.7 . . ?
C2 C3 H56 108.7 . . ?
C4 C3 H56 108.7 . . ?
C37 C36 N2 113.7(16) . . ?
C37 C36 H57A 108.8 . . ?
N2 C36 H57A 108.8 . . ?
C37 C36 H57B 108.8 . . ?
N2 C36 H57B 108.8 . . ?
H57A C36 H57B 107.7 . . ?
C36 C37 H58A 109.5 . . ?
C36 C37 H58B 109.5 . . ?
H58A C37 H58B 109.5 . . ?
C36 C37 H58C 109.5 . . ?
H58A C37 H58C 109.5 . . ?
H58B C37 H58C 109.5 . . ?
O2 C25 O1 116.5(12) . . ?
O2 C25 C26 125.6(13) . . ?
O1 C25 C26 117.9(12) . . ?
C20 C21 H60A 109.5 . . ?
C20 C21 H60B 109.5 . . ?
H60A C21 H60B 109.5 . . ?
C20 C21 H60C 109.5 . . ?
H60A C21 H60C 109.5 . . ?
H60B C21 H60C 109.5 . . ?
C13 C18 H61A 109.5 . . ?
C13 C18 H61B 109.5 . . ?
H61A C18 H61B 109.5 . . ?
C13 C18 H61C 109.5 . . ?
H61A C18 H61C 109.5 . . ?
H61B C18 H61C 109.5 . . ?
C8 C14 C15 116.8(12) . . ?
C8 C14 C13 113.9(11) . . ?
C15 C14 C13 102.9(11) . . ?
C8 C14 H62 107.6 . . ?
C15 C14 H62 107.6 . . ?
C13 C14 H62 107.6 . . ?
C14 C15 C16 102.8(12) . . ?
C14 C15 H63A 111.2 . . ?
C16 C15 H63A 111.2 . . ?
C14 C15 H63B 111.2 . . ?
C16 C15 H63B 111.2 . . ?
H63A C15 H63B 109.1 . . ?
C15 C16 C17 107.1(11) . . ?
C15 C16 H64A 110.3 . . ?
C17 C16 H64A 110.3 . . ?
C15 C16 H64B 110.3 . . ?
C17 C16 H64B 110.3 . . ?
H64A C16 H64B 108.6 . . ?
C14 C8 C9 111.5(10) . . ?
C14 C8 C7 110.0(11) . . ?
C9 C8 C7 109.1(11) . . ?
C14 C8 H65 108.7 . . ?
C9 C8 H65 108.7 . . ?
C7 C8 H65 108.7 . . ?
O7 C7 C6 111.3(12) . . ?
O7 C7 C8 111.7(11) . . ?
C6 C7 C8 108.3(12) . . ?
O7 C7 H66 108.4 . . ?
C6 C7 H66 108.4 . . ?
C8 C7 H66 108.4 . . ?
C5 C6 C7 116.4(11) . . ?
C5 C6 H67A 108.2 . . ?
C7 C6 H67A 108.2 . . ?
C5 C6 H67B 108.2 . . ?
C7 C6 H67B 108.2 . . ?
H67A C6 H67B 107.3 . . ?
C2 C1 C10 112.9(11) . . ?
C2 C1 H68A 109.0 . . ?
C10 C1 H68A 109.0 . . ?
C2 C1 H68B 109.0 . . ?
C10 C1 H68B 109.0 . . ?
H68A C1 H68B 107.8 . . ?
C3 C2 C1 110.3(12) . . ?
C3 C2 H69A 109.6 . . ?
C1 C2 H69A 109.6 . . ?
C3 C2 H69B 109.6 . . ?
C1 C2 H69B 109.6 . . ?
H69A C2 H69B 108.1 . . ?
C10 C19 H70A 109.5 . . ?
C10 C19 H70B 109.5 . . ?
H70A C19 H70B 109.5 . . ?
C10 C19 H70C 109.5 . . ?
H70A C19 H70C 109.5 . . ?
H70B C19 H70C 109.5 . . ?
C30 C29 C28 122.3(15) . . ?
C30 C29 H71 118.9 . . ?
C28 C29 H71 118.9 . . ?
C29 C30 C31 121.1(13) . . ?
C29 C30 H72 119.5 . . ?
C31 C30 H72 119.5 . . ?
C18A C13A C12A 111.1(9) . . ?
C18A C13A C14A 113.3(9) . . ?
C12A C13A C14A 106.7(9) . . ?
C18A C13A C17A 108.6(9) . . ?
C12A C13A C17A 117.5(8) . . ?
C14A C13A C17A 99.3(8) . . ?
C11A C9A C8A 111.1(9) . . ?
C11A C9A C10A 114.9(9) . . ?
C8A C9A C10A 110.6(8) . . ?
C11A C9A H75 106.6 . . ?
C8A C9A H75 106.6 . . ?
C10A C9A H75 106.6 . . ?
O7A C7A C8A 109.4(9) . . ?
O7A C7A C6A 112.1(10) . . ?
C8A C7A C6A 111.9(9) . . ?
O7A C7A H76 107.8 . . ?
C8A C7A H76 107.8 . . ?
C6A C7A H76 107.8 . . ?
O3A C3A C2A 109.8(11) . . ?
O3A C3A C4A 110.7(10) . . ?
C2A C3A C4A 110.0(10) . . ?
O3A C3A H77 108.8 . . ?
C2A C3A H77 108.8 . . ?
C4A C3A H77 108.8 . . ?

loop_
_geom_bond_atom_site_label_1
_geom_bond_atom_site_label_2
_geom_bond_distance
_geom_bond_site_symmetry_2
_geom_bond_publ_flag
Cl1 C38 1.74(2) . ?
O3 C3 1.437(16) . ?
O3 H3A 0.9800(17) . ?
Cl2 C38 1.71(2) . ?
O1A C25A 1.318(14) . ?
O1A C33A 1.398(15) . ?
O2A C25A 1.222(15) . ?
O24A C24A 1.204(16) . ?
O7A C7A 1.420(14) . ?
O7A H7AA 0.8(2) . ?
O12A C12A 1.424(16) . ?
O12A H7A 0.5(3) . ?
O1 C33 1.353(14) . ?
O1 C25 1.376(16) . ?
O24 C24 1.209(16) . ?
O2 C25 1.193(15) . ?
N2 C31 1.344(17) . ?
N2 C36 1.45(3) . ?
N2 C34 1.47(2) . ?
N1A C26A 1.393(15) . ?
N1A C24A 1.393(17) . ?
N1A H1 0.8600 . ?
Cl3 C38 1.74(2) . ?
O3A C3A 1.453(15) . ?
O3A H3AA 0.9800(17) . ?
N1 C24 1.328(17) . ?
N1 C26 1.424(15) . ?
N1 H8 0.8600 . ?
C38 H1A 0.9800 . ?
N2A C34B 1.38(6) . ?
N2A C31A 1.369(17) . ?
N2A C36B 1.45(5) . ?
N2A C34A 1.61(6) . ?
N2A C36A 1.66(5) . ?
C34A C35A 1.49(8) . ?
C34A H3AJ 0.9700 . ?
C34A H3AB 0.9700 . ?
C35A H2A 0.9600 . ?
C35A H2B 0.9600 . ?
C35A H2C 0.9600 . ?
C36A C37A 1.29(7) . ?
C36A H4A 0.9700 . ?
C36A H4AB 0.9700 . ?
C37A H73A 0.9600 . ?
C37A H73B 0.9600 . ?
C37A H73C 0.9600 . ?
C34B C35B 1.61(8) . ?
C34B H3AC 0.9700 . ?
C34B H3AD 0.9700 . ?
C35B H2D 0.9600 . ?
C35B H2E 0.9600 . ?
C35B H2F 0.9600 . ?
C36B C37B 1.37(7) . ?
C36B H4AC 0.9700 . ?
C36B H4AD 0.9700 . ?
C37B H73D 0.9600 . ?
C37B H73E 0.9600 . ?
C37B H73F 0.9600 . ?
C31A C30A 1.384(19) . ?
C31A C32A 1.385(19) . ?
C32A C33A 1.357(16) . ?
C32A H6 0.9300 . ?
C33A C28A 1.354(17) . ?
C28A C29A 1.397(19) . ?
C28A C27A 1.416(17) . ?
C27A C26A 1.357(17) . ?
C27A H9 0.9300 . ?
C26A C25A 1.442(17) . ?
C24A C23A 1.527(18) . ?
C23A C22A 1.475(17) . ?
C23A H12A 0.9700 . ?
C23A H12B 0.9700 . ?
O12 C12 1.464(16) . ?
O12 H12C 0.9800(16) . ?
O7 C7 1.407(19) . ?
O7 H7B 0.9800(17) . ?
C22A C20A 1.526(16) . ?
C22A H13A 0.9700 . ?
C22A H13B 0.9700 . ?
C20A C17A 1.525(16) . ?
C20A C21A 1.554(17) . ?
C20A H14 0.9800 . ?
C17A C16A 1.565(15) . ?
C17A C13A 1.584(15) . ?
C17A H15 0.9800 . ?
C14A C15A 1.527(15) . ?
C14A C13A 1.526(15) . ?
C14A C8A 1.546(14) . ?
C14A H16 0.9800 . ?
C8A C7A 1.499(16) . ?
C8A C9A 1.562(15) . ?
C8A H17 0.9800 . ?
C10A C5A 1.523(17) . ?
C10A C19A 1.541(17) . ?
C10A C1A 1.531(16) . ?
C10A C9A 1.563(15) . ?
C5A C4A 1.523(17) . ?
C5A C6A 1.536(17) . ?
C5A H19 0.9800 . ?
C4A C3A 1.490(17) . ?
C4A H20A 0.9700 . ?
C4A H20B 0.9700 . ?
C30A C29A 1.379(19) . ?
C30A H22 0.9300 . ?
C29A H23 0.9300 . ?
C21A H25A 0.9600 . ?
C21A H25B 0.9600 . ?
C21A H25C 0.9600 . ?
C15A C16A 1.524(16) . ?
C15A H26A 0.9700 . ?
C15A H26B 0.9700 . ?
C16A H27A 0.9700 . ?
C16A H27B 0.9700 . ?
C1A C2A 1.497(18) . ?
C1A H28A 0.9700 . ?
C1A H28B 0.9700 . ?
C2A C3A 1.482(18) . ?
C2A H29A 0.9700 . ?
C2A H29B 0.9700 . ?
C6A C7A 1.502(16) . ?
C6A H30A 0.9700 . ?
C6A H30B 0.9700 . ?
C19A H31A 0.9600 . ?
C19A H31B 0.9600 . ?
C19A H31C 0.9600 . ?
C11A C12A 1.526(16) . ?
C11A C9A 1.539(16) . ?
C11A H32A 0.9700 . ?
C11A H32B 0.9700 . ?
C12A C13A 1.510(15) . ?
C12A H33 0.9800 . ?
C18A C13A 1.507(16) . ?
C18A H34A 0.9600 . ?
C18A H34B 0.9600 . ?
C18A H34C 0.9600 . ?
C35 C34 1.45(2) . ?
C35 H35A 0.9600 . ?
C35 H35B 0.9600 . ?
C35 H35C 0.9600 . ?
C34 H36A 0.9700 . ?
C34 H36B 0.9700 . ?
C31 C30 1.39(2) . ?
C31 C32 1.387(18) . ?
C32 C33 1.367(17) . ?
C32 H39 0.9300 . ?
C33 C28 1.335(17) . ?
C28 C29 1.39(2) . ?
C28 C27 1.47(2) . ?
C27 C26 1.299(18) . ?
C27 H42 0.9300 . ?
C26 C25 1.409(18) . ?
C24 C23 1.463(18) . ?
C23 C22 1.47(2) . ?
C23 H45A 0.9700 . ?
C23 H45B 0.9700 . ?
C22 C20 1.511(19) . ?
C22 H46A 0.9700 . ?
C22 H46B 0.9700 . ?
C20 C21 1.50(2) . ?
C20 C17 1.517(19) . ?
C20 H47 0.9800 . ?
C17 C13 1.541(17) . ?
C17 C16 1.54(2) . ?
C17 H48 0.9800 . ?
C13 C18 1.527(18) . ?
C13 C14 1.547(19) . ?
C13 C12 1.559(17) . ?
C12 C11 1.505(17) . ?
C12 H50 0.9800 . ?
C11 C9 1.540(18) . ?
C11 H51A 0.9700 . ?
C11 H51B 0.9700 . ?
C9 C8 1.542(18) . ?
C9 C10 1.558(18) . ?
C9 H52 0.9800 . ?
C10 C1 1.556(19) . ?
C10 C5 1.567(19) . ?
C10 C19 1.57(2) . ?
C5 C4 1.502(18) . ?
C5 C6 1.52(2) . ?
C5 H54 0.9800 . ?
C4 C3 1.533(19) . ?
C4 H55A 0.9700 . ?
C4 H55B 0.9700 . ?
C3 C2 1.493(19) . ?
C3 H56 0.9800 . ?
C36 C37 1.45(3) . ?
C36 H57A 0.9700 . ?
C36 H57B 0.9700 . ?
C37 H58A 0.9600 . ?
C37 H58B 0.9600 . ?
C37 H58C 0.9600 . ?
C21 H60A 0.9600 . ?
C21 H60B 0.9600 . ?
C21 H60C 0.9600 . ?
C18 H61A 0.9600 . ?
C18 H61B 0.9600 . ?
C18 H61C 0.9600 . ?
C14 C8 1.496(18) . ?
C14 C15 1.524(18) . ?
C14 H62 0.9800 . ?
C15 C16 1.55(2) . ?
C15 H63A 0.9700 . ?
C15 H63B 0.9700 . ?
C16 H64A 0.9700 . ?
C16 H64B 0.9700 . ?
C8 C7 1.61(2) . ?
C8 H65 0.9800 . ?
C7 C6 1.55(2) . ?
C7 H66 0.9800 . ?
C6 H67A 0.9700 . ?
C6 H67B 0.9700 . ?
C1 C2 1.540(19) . ?
C1 H68A 0.9700 . ?
C1 H68B 0.9700 . ?
C2 H69A 0.9700 . ?
C2 H69B 0.9700 . ?
C19 H70A 0.9600 . ?
C19 H70B 0.9600 . ?
C19 H70C 0.9600 . ?
C29 C30 1.34(2) . ?
C29 H71 0.9300 . ?
C30 H72 0.9300 . ?
C9A H75 0.9800 . ?
C7A H76 0.9800 . ?
C3A H77 0.9800 . ?

loop_
_geom_hbond_atom_site_label_D
_geom_hbond_atom_site_label_H
_geom_hbond_atom_site_label_A
_geom_hbond_distance_DH
_geom_hbond_distance_HA
_geom_hbond_distance_DA
_geom_hbond_angle_DHA
_geom_hbond_site_symmetry_A
_geom_hbond_publ_flag
N1A H1 O2 0.86 2.12 2.957(15) 164.7 1_646 yes
O3A H3AA O7 0.98 1.94 2.883(15) 160.4 . yes
N1 H8 O2A 0.86 2.22 3.048(15) 162.8 1_464 yes
C4A H20A O7A 0.97 2.42 3.080(15) 125.4 . yes
C30A H22 O24 0.93 2.37 3.267(18) 162.6 1_536 yes
C27 H42 O24 0.93 2.23 2.815(17) 120.5 . yes
C30 H72 O24A 0.93 2.64 3.519(19) 158.4 1_574 yes
O12A H7A O3 0.55 2.52 2.894(16) 128.2 . yes
N1A H1 O2 0.86 2.12 2.957(15) 164.7 1_646 yes
O3A H3AA O7 0.98 1.94 2.883(15) 160.4 . yes
N1 H8 O2A 0.86 2.22 3.048(15) 162.8 1_464 yes
C38 H1A O12A 0.98 2.26 3.18(2) 155.6 . yes
C27A H9 O24A 0.93 2.29 2.874(16) 120.3 . yes
C23A H12B O2 0.97 2.40 3.138(18) 132.6 1_646 yes
O12 H12C O2W 0.98 1.72 2.651(14) 156.3 . yes
O7 H7B O1W 0.98 2.59 3.31(2) 130.2 1_455 yes
C4A H20A O7A 0.97 2.42 3.080(15) 125.4 . yes
C30A H22 O24 0.93 2.37 3.267(18) 162.6 1_536 yes
C27 H42 O24 0.93 2.23 2.815(17) 120.5 . yes
C23 H45B O2A 0.97 2.50 3.322(19) 142.4 1_464 yes
C4 H55B O7 0.97 2.37 3.060(16) 127.6 . yes
C2 H69A Cl1 0.97 2.89 3.747(15) 148.4 . yes
C30 H72 O24A 0.93 2.64 3.519(19) 158.4 1_574 yes

loop_
_geom_torsion_atom_site_label_1
_geom_torsion_atom_site_label_2
_geom_torsion_atom_site_label_3
_geom_torsion_atom_site_label_4
_geom_torsion
_geom_torsion_site_symmetry_1
_geom_torsion_site_symmetry_2
_geom_torsion_site_symmetry_3
_geom_torsion_site_symmetry_4
_geom_torsion_publ_flag
C31A N2A C34A C35A -60(5) . . . . ?
C36A N2A C34A C35A 106(5) . . . . ?
C31A N2A C36A C37A 138(4) . . . . ?
C34A N2A C36A C37A -29(7) . . . . ?
C31A N2A C34B C35B -88(5) . . . . ?
C36B N2A C34B C35B 105(5) . . . . ?
C34B N2A C36B C37B -105(4) . . . . ?
C31A N2A C36B C37B 89(4) . . . . ?
C34B N2A C31A C30A -3(4) . . . . ?
C36B N2A C31A C30A 162(3) . . . . ?
C34A N2A C31A C30A -19(4) . . . . ?
C36A N2A C31A C30A 173(3) . . . . ?
C34B N2A C31A C32A -177(3) . . . . ?
C36B N2A C31A C32A -13(4) . . . . ?
C34A N2A C31A C32A 166(3) . . . . ?
C36A N2A C31A C32A -2(3) . . . . ?
N2A C31A C32A C33A 176.8(13) . . . . ?
C30A C31A C32A C33A 2(2) . . . . ?
C31A C32A C33A C28A -2(2) . . . . ?
C31A C32A C33A O1A 179.5(13) . . . . ?
C25A O1A C33A C32A 179.4(12) . . . . ?
C25A O1A C33A C28A 1.0(18) . . . . ?
C32A C33A C28A C29A 3(2) . . . . ?
O1A C33A C28A C29A -178.8(14) . . . . ?
C32A C33A C28A C27A -179.8(13) . . . . ?
O1A C33A C28A C27A -1.4(19) . . . . ?
C33A C28A C27A C26A 2(2) . . . . ?
C29A C28A C27A C26A 179.0(16) . . . . ?
C28A C27A C26A N1A -179.3(12) . . . . ?
C28A C27A C26A C25A -2(2) . . . . ?
C24A N1A C26A C27A -4.0(19) . . . . ?
C24A N1A C26A C25A 178.2(11) . . . . ?
C26A N1A C24A O24A -0.2(19) . . . . ?
C26A N1A C24A C23A -179.4(12) . . . . ?
O24A C24A C23A C22A -24.5(19) . . . . ?
N1A C24A C23A C22A 154.7(11) . . . . ?
C24A C23A C22A C20A -177.7(10) . . . . ?
C23A C22A C20A C17A -172.2(10) . . . . ?
C23A C22A C20A C21A 62.8(15) . . . . ?
C22A C20A C17A C16A 60.7(12) . . . . ?
C21A C20A C17A C16A -176.2(11) . . . . ?
C22A C20A C17A C13A -178.6(9) . . . . ?
C21A C20A C17A C13A -55.5(14) . . . . ?
C15A C14A C8A C7A -54.6(13) . . . . ?
C13A C14A C8A C7A -177.5(10) . . . . ?
C15A C14A C8A C9A 179.9(9) . . . . ?
C13A C14A C8A C9A 57.0(11) . . . . ?
C19A C10A C5A C4A 165.1(10) . . . . ?
C1A C10A C5A C4A 48.1(12) . . . . ?
C9A C10A C5A C4A -74.3(12) . . . . ?
C19A C10A C5A C6A -68.1(12) . . . . ?
C1A C10A C5A C6A 174.9(9) . . . . ?
C9A C10A C5A C6A 52.6(12) . . . . ?
C10A C5A C4A C3A -52.0(13) . . . . ?
C6A C5A C4A C3A -179.7(10) . . . . ?
N2A C31A C30A C29A -178.0(17) . . . . ?
C32A C31A C30A C29A -3(2) . . . . ?
C31A C30A C29A C28A 4(3) . . . . ?
C33A C28A C29A C30A -4(2) . . . . ?
C27A C28A C29A C30A 178.9(16) . . . . ?
C33A O1A C25A O2A 177.4(13) . . . . ?
C33A O1A C25A C26A -0.8(19) . . . . ?
C27A C26A C25A O2A -177.0(15) . . . . ?
N1A C26A C25A O2A 1.0(19) . . . . ?
C27A C26A C25A O1A 1.1(19) . . . . ?
N1A C26A C25A O1A 179.1(11) . . . . ?
C13A C14A C15A C16A -36.7(11) . . . . ?
C8A C14A C15A C16A -164.1(9) . . . . ?
C14A C15A C16A C17A 10.8(12) . . . . ?
C20A C17A C16A C15A 147.3(10) . . . . ?
C13A C17A C16A C15A 17.4(12) . . . . ?
C5A C10A C1A C2A -52.8(13) . . . . ?
C19A C10A C1A C2A -170.5(10) . . . . ?
C9A C10A C1A C2A 68.6(13) . . . . ?
C10A C1A C2A C3A 59.1(13) . . . . ?
C4A C5A C6A C7A 76.8(13) . . . . ?
C10A C5A C6A C7A -51.3(13) . . . . ?
C9A C11A C12A O12A 72.0(12) . . . . ?
C9A C11A C12A C13A -57.3(14) . . . . ?
C31 N2 C34 C35 75(2) . . . . ?
C36 N2 C34 C35 -100.4(19) . . . . ?
C36 N2 C31 C30 -177.4(15) . . . . ?
C34 N2 C31 C30 8(2) . . . . ?
C36 N2 C31 C32 2(2) . . . . ?
C34 N2 C31 C32 -173.0(14) . . . . ?
N2 C31 C32 C33 -179.8(12) . . . . ?
C30 C31 C32 C33 -0.6(19) . . . . ?
C25 O1 C33 C28 0.0(18) . . . . ?
C25 O1 C33 C32 178.1(11) . . . . ?
C31 C32 C33 C28 0.5(19) . . . . ?
C31 C32 C33 O1 -177.6(11) . . . . ?
O1 C33 C28 C29 177.7(15) . . . . ?
C32 C33 C28 C29 0(2) . . . . ?
O1 C33 C28 C27 -2(2) . . . . ?
C32 C33 C28 C27 179.9(13) . . . . ?
C33 C28 C27 C26 4(2) . . . . ?
C29 C28 C27 C26 -175.6(18) . . . . ?
C28 C27 C26 C25 -4(2) . . . . ?
C28 C27 C26 N1 177.1(14) . . . . ?
C24 N1 C26 C27 3(2) . . . . ?
C24 N1 C26 C25 -176.1(13) . . . . ?
C26 N1 C24 O24 4(2) . . . . ?
C26 N1 C24 C23 -177.2(12) . . . . ?
O24 C24 C23 C22 68(2) . . . . ?
N1 C24 C23 C22 -110.2(16) . . . . ?
C24 C23 C22 C20 -170.2(15) . . . . ?
C23 C22 C20 C21 82.3(19) . . . . ?
C23 C22 C20 C17 -155.1(15) . . . . ?
C21 C20 C17 C13 -56.5(18) . . . . ?
C22 C20 C17 C13 -178.6(14) . . . . ?
C21 C20 C17 C16 -176.0(13) . . . . ?
C22 C20 C17 C16 62.0(17) . . . . ?
C20 C17 C13 C18 -43.7(17) . . . . ?
C16 C17 C13 C18 78.9(13) . . . . ?
C20 C17 C13 C14 -164.3(13) . . . . ?
C16 C17 C13 C14 -41.7(12) . . . . ?
C20 C17 C13 C12 80.3(16) . . . . ?
C16 C17 C13 C12 -157.1(11) . . . . ?
C18 C13 C12 O12 168.6(10) . . . . ?
C14 C13 C12 O12 -67.8(13) . . . . ?
C17 C13 C12 O12 43.1(14) . . . . ?
C18 C13 C12 C11 -67.4(13) . . . . ?
C14 C13 C12 C11 56.1(14) . . . . ?
C17 C13 C12 C11 167.0(11) . . . . ?
O12 C12 C11 C9 69.6(14) . . . . ?
C13 C12 C11 C9 -54.7(15) . . . . ?
C12 C11 C9 C8 49.9(15) . . . . ?
C12 C11 C9 C10 178.1(11) . . . . ?
C8 C9 C10 C1 -178.9(11) . . . . ?
C11 C9 C10 C1 54.3(14) . . . . ?
C8 C9 C10 C5 -59.1(14) . . . . ?
C11 C9 C10 C5 174.1(11) . . . . ?
C8 C9 C10 C19 61.2(15) . . . . ?
C11 C9 C10 C19 -65.6(15) . . . . ?
C1 C10 C5 C4 48.9(14) . . . . ?
C9 C10 C5 C4 -73.0(13) . . . . ?
C19 C10 C5 C4 165.0(12) . . . . ?
C1 C10 C5 C6 174.0(11) . . . . ?
C9 C10 C5 C6 52.1(14) . . . . ?
C19 C10 C5 C6 -69.9(14) . . . . ?
C6 C5 C4 C3 -178.5(11) . . . . ?
C10 C5 C4 C3 -51.8(15) . . . . ?
C5 C4 C3 O3 177.2(10) . . . . ?
C5 C4 C3 C2 55.9(15) . . . . ?
C31 N2 C36 C37 -79.8(19) . . . . ?
C34 N2 C36 C37 95.6(17) . . . . ?
C33 O1 C25 O2 -178.4(14) . . . . ?
C33 O1 C25 C26 0.3(18) . . . . ?
C27 C26 C25 O2 -179.7(18) . . . . ?
N1 C26 C25 O2 -1(2) . . . . ?
C27 C26 C25 O1 2(2) . . . . ?
N1 C26 C25 O1 -179.2(11) . . . . ?
C18 C13 C14 C8 59.3(14) . . . . ?
C17 C13 C14 C8 177.2(10) . . . . ?
C12 C13 C14 C8 -60.0(14) . . . . ?
C18 C13 C14 C15 -68.2(14) . . . . ?
C17 C13 C14 C15 49.8(13) . . . . ?
C12 C13 C14 C15 172.5(11) . . . . ?
C8 C14 C15 C16 -163.1(12) . . . . ?
C13 C14 C15 C16 -37.5(14) . . . . ?
C14 C15 C16 C17 11.0(15) . . . . ?
C20 C17 C16 C15 149.4(12) . . . . ?
C13 C17 C16 C15 19.6(14) . . . . ?
C15 C14 C8 C9 176.8(12) . . . . ?
C13 C14 C8 C9 56.9(14) . . . . ?
C15 C14 C8 C7 -62.0(15) . . . . ?
C13 C14 C8 C7 178.1(11) . . . . ?
C11 C9 C8 C14 -48.4(14) . . . . ?
C10 C9 C8 C14 -177.0(11) . . . . ?
C11 C9 C8 C7 -170.2(11) . . . . ?
C10 C9 C8 C7 61.3(14) . . . . ?
C14 C8 C7 O7 -53.8(14) . . . . ?
C9 C8 C7 O7 68.9(14) . . . . ?
C14 C8 C7 C6 -176.8(11) . . . . ?
C9 C8 C7 C6 -54.2(15) . . . . ?
C4 C5 C6 C7 74.9(16) . . . . ?
C10 C5 C6 C7 -52.3(17) . . . . ?
O7 C7 C6 C5 -71.4(16) . . . . ?
C8 C7 C6 C5 51.8(18) . . . . ?
C9 C10 C1 C2 66.9(14) . . . . ?
C5 C10 C1 C2 -52.6(14) . . . . ?
C19 C10 C1 C2 -170.2(11) . . . . ?
O3 C3 C2 C1 179.4(10) . . . . ?
C4 C3 C2 C1 -58.0(13) . . . . ?
C10 C1 C2 C3 59.0(14) . . . . ?
C33 C28 C29 C30 0(3) . . . . ?
C27 C28 C29 C30 180.0(18) . . . . ?
C28 C29 C30 C31 0(3) . . . . ?
N2 C31 C30 C29 179.8(16) . . . . ?
C32 C31 C30 C29 1(2) . . . . ?
O12A C12A C13A C18A 168.9(10) . . . . ?
C11A C12A C13A C18A -64.3(13) . . . . ?
O12A C12A C13A C14A -67.1(12) . . . . ?
C11A C12A C13A C14A 59.7(13) . . . . ?
O12A C12A C13A C17A 43.1(14) . . . . ?
C11A C12A C13A C17A 169.9(10) . . . . ?
C15A C14A C13A C18A -68.4(11) . . . . ?
C8A C14A C13A C18A 61.1(11) . . . . ?
C15A C14A C13A C12A 169.1(9) . . . . ?
C8A C14A C13A C12A -61.4(11) . . . . ?
C15A C14A C13A C17A 46.6(10) . . . . ?
C8A C14A C13A C17A 176.1(8) . . . . ?
C20A C17A C13A C18A -44.6(12) . . . . ?
C16A C17A C13A C18A 80.2(11) . . . . ?
C20A C17A C13A C12A 82.5(13) . . . . ?
C16A C17A C13A C12A -152.8(10) . . . . ?
C20A C17A C13A C14A -163.1(9) . . . . ?
C16A C17A C13A C14A -38.4(10) . . . . ?
C12A C11A C9A C8A 50.9(13) . . . . ?
C12A C11A C9A C10A 177.4(10) . . . . ?
C7A C8A C9A C11A -175.1(10) . . . . ?
C14A C8A C9A C11A -49.3(12) . . . . ?
C7A C8A C9A C10A 56.1(12) . . . . ?
C14A C8A C9A C10A -178.1(9) . . . . ?
C5A C10A C9A C11A 178.2(9) . . . . ?
C19A C10A C9A C11A -61.8(13) . . . . ?
C1A C10A C9A C11A 57.8(13) . . . . ?
C5A C10A C9A C8A -55.1(12) . . . . ?
C19A C10A C9A C8A 64.9(12) . . . . ?
C1A C10A C9A C8A -175.5(10) . . . . ?
C14A C8A C7A O7A -52.1(12) . . . . ?
C9A C8A C7A O7A 71.8(11) . . . . ?
C14A C8A C7A C6A -177.0(9) . . . . ?
C9A C8A C7A C6A -53.1(13) . . . . ?
C5A C6A C7A O7A -72.6(13) . . . . ?
C5A C6A C7A C8A 50.7(14) . . . . ?
C1A C2A C3A O3A 179.7(9) . . . . ?
C1A C2A C3A C4A -58.3(13) . . . . ?
C5A C4A C3A O3A 177.3(10) . . . . ?
C5A C4A C3A C2A 55.8(14) . . . . ?
